data_7006926
loop_
_publ_author_name
'Chow, Hoi Shan'
'Constable, Edwin C.'
'Housecroft, Catherine E.'
'Neuburger, Markus'
'Schaffner, Silvia'

_publ_section_title
;
 Ligands and complexes with supramolecular aromatic-aromatic
 interactions: iron(II) and ruthenium(II) complexes of
 2,2':6',2''-terpyridines with pendant naphthalene groups.
;
_journal_issue 23
_journal_name_full 'Dalton transactions (Cambridge, England : 2003)'
_journal_page_first 2881
_journal_page_last 2890
_journal_paper_doi 10.1039/b515610f
_journal_year 2006
_chemical_absolute_configuration unk
_chemical_formula_moiety 'C19 H19 N3 O3'
_chemical_formula_sum 'C19 H19 N3 O3'
_chemical_formula_weight 337.38
_space_group_IT_number 9
_symmetry_cell_setting monoclinic
_symmetry_space_group_name_Hall 'C -2yc'
_symmetry_space_group_name_H-M 'C 1 c 1'
_atom_sites_solution_hydrogens geom
_atom_sites_solution_primary direct
_audit_creation_date 05-10-26
_audit_creation_method CRYSTALS_ver_12.24
_cell_angle_alpha 90
_cell_angle_beta 109.0636(16)
_cell_angle_gamma 90
_cell_formula_units_Z 4
_cell_length_a 10.5509(3)
_cell_length_b 22.5202(7)
_cell_length_c 7.2890(2)
_cell_measurement_reflns_used 2890
_cell_measurement_temperature 173
_cell_measurement_theta_max 32
_cell_measurement_theta_min 3
_cell_volume 1636.94(8)
_computing_cell_refinement 'Denzo/Scalepack (Otwinowski & Minor, 1996)'
_computing_data_collection 'COLLECT (Nonius BV, 1997)'
_computing_data_reduction 'Denzo/Scalepack (Otwinowski & Minor, 1996)'
_computing_molecular_graphics 'CAMERON (Watkin et al 1996)'
_computing_publication_material 'CRYSTALS (Betteridge et al 2003)'
_computing_structure_refinement 'CRYSTALS (Betteridge et al 2003)'
_computing_structure_solution 'USER DEFINED STRUCTURE SOLUTION'
_diffrn_ambient_temperature 173
_diffrn_measured_fraction_theta_full 0.997
_diffrn_measured_fraction_theta_max 0.997
_diffrn_measurement_device_type 'Nonius Kappa CCD'
_diffrn_measurement_method '\f & \w scans'
_diffrn_radiation_monochromator graphite
_diffrn_radiation_type 'Mo K\a'
_diffrn_radiation_wavelength 0.71073
_diffrn_reflns_av_R_equivalents 0.020
_diffrn_reflns_limit_h_max 15
_diffrn_reflns_limit_h_min -15
_diffrn_reflns_limit_k_max 33
_diffrn_reflns_limit_k_min -33
_diffrn_reflns_limit_l_max 10
_diffrn_reflns_limit_l_min -10
_diffrn_reflns_number 5652
_diffrn_reflns_theta_full 31.976
_diffrn_reflns_theta_max 31.976
_diffrn_reflns_theta_min 3.129
_diffrn_standards_number 0
_exptl_absorpt_coefficient_mu 0.094
_exptl_absorpt_correction_T_max 1.00
_exptl_absorpt_correction_T_min 0.98
_exptl_absorpt_correction_type multi-scan
_exptl_absorpt_process_details 'Denzo/Scalepack (Otwinowski & Minor, 1996)'
_exptl_crystal_colour colourless
_exptl_crystal_density_diffrn 1.369
_exptl_crystal_description plate
_exptl_crystal_F_000 712
_exptl_crystal_size_max 0.32
_exptl_crystal_size_mid 0.21
_exptl_crystal_size_min 0.04
_refine_diff_density_max 0.66
_refine_diff_density_min -0.33
_refine_ls_extinction_coef 42(9)
_refine_ls_extinction_method 'Larson 1970 Crystallographic Computing eq 22'
_refine_ls_goodness_of_fit_ref 0.9494
_refine_ls_hydrogen_treatment constr
_refine_ls_matrix_type full
_refine_ls_number_parameters 227
_refine_ls_number_reflns 1970
_refine_ls_number_restraints 2
_refine_ls_R_factor_all 0.0810
_refine_ls_R_factor_gt 0.0511
_refine_ls_shift/su_max 0.020162
_refine_ls_structure_factor_coef F
_refine_ls_weighting_details
;
p=P(6)*max(Fo^2^,0) + (1-P(6))Fc^2^
Method = SHELXL 97 (Sheldrick, 1997)
W = 1. / [Sigma^2^(F*)+(P(1)p)^2^+P(2)p+P(4)+P(5)Sin(theta) ]
P(i) are:
0.00 0.575E-01 0.00 0.00 0.00 0.333
;
_refine_ls_weighting_scheme calc
_refine_ls_wR_factor_all 0.1411
_refine_ls_wR_factor_gt 0.0627
_refine_ls_wR_factor_ref 0.0627
_reflns_limit_h_max 14
_reflns_limit_h_min -15
_reflns_limit_k_max 33
_reflns_limit_k_min 0
_reflns_limit_l_max 10
_reflns_limit_l_min 0
_reflns_number_gt 1970
_reflns_number_total 2835
_reflns_threshold_expression I>2.00u(I)
_oxford_diffrn_Wilson_B_factor 0.00
_oxford_diffrn_Wilson_scale 0.00
_oxford_refine_ls_scale 0.2454(8)
_oxford_structure_analysis_title '10261740 hsc2f2_173k'
_cod_data_source_file b515610f.txt
_cod_data_source_block hsc2f2_173k
_cod_depositor_comments
;
The following automatic conversions were performed:
'_symmetry_cell_setting' value 'Monoclinic' changed to 'monoclinic'
according to '/home/saulius/struct/CIF-dictionaries/cif_core.dic'
dictionary named 'cif_core.dic' version 2.4.1 from 2010-06-29.

Automatic conversion script
Id: cif_fix_enum 1527 2010-12-29 10:47:43Z saulius 
;
_cod_original_sg_symbol_H-M 'C c'
_cod_database_code 7006926

loop_
_symmetry_equiv_pos_as_xyz
x,y,z
x+1/2,y+1/2,z
x,-y,z+1/2
x+1/2,-y+1/2,z+1/2

loop_
_atom_site_label
_atom_site_type_symbol
_atom_site_fract_x
_atom_site_fract_y
_atom_site_fract_z
_atom_site_U_iso_or_equiv
_atom_site_occupancy
_atom_site_adp_type
_atom_site_refinement_flags_posn
_atom_site_refinement_flags_adp
_atom_site_refinement_flags_occupancy
_atom_site_disorder_assembly
_atom_site_disorder_group
_atom_site_attached_hydrogens
O1 O -0.0107(3) 0.64479(11) 0.3304(4) 0.0346 1.0000 Uani . . . . . .
O2 O 0.0421(3) 0.75913(11) 0.5497(4) 0.0420 1.0000 Uani . . . . . .
O3 O 0.0347(2) 0.91707(10) 0.5414(4) 0.0313 1.0000 Uani . . . . . .
N1 N -0.1057(3) 1.12776(12) 0.4991(4) 0.0278 1.0000 Uani . . . . . .
N2 N 0.2346(2) 1.07654(11) 0.7087(4) 0.0229 1.0000 Uani . . . . . .
N3 N 0.5222(3) 0.98078(13) 0.8972(4) 0.0286 1.0000 Uani . . . . . .
C1 C -0.0213(5) 0.65684(19) 0.5158(6) 0.0479 1.0000 Uani . . . . . .
C2 C -0.0681(5) 0.71675(18) 0.5252(7) 0.0495 1.0000 Uani . . . . . .
C3 C -0.0120(4) 0.81656(16) 0.5351(6) 0.0349 1.0000 Uani . . . . . .
C4 C 0.1007(3) 0.86135(14) 0.5911(5) 0.0274 1.0000 Uani . . . . . .
C5 C 0.1071(3) 0.96788(13) 0.5977(5) 0.0226 1.0000 Uani . . . . . .
C6 C 0.0349(3) 1.02025(13) 0.5499(5) 0.0253 1.0000 Uani . . . . . .
C7 C 0.1027(3) 1.07359(13) 0.6099(4) 0.0203 1.0000 Uani . . . . . .
C8 C 0.0291(3) 1.13096(13) 0.5707(4) 0.0214 1.0000 Uani . . . . . .
C9 C -0.1740(3) 1.17917(16) 0.4747(5) 0.0308 1.0000 Uani . . . . . .
C10 C -0.1141(4) 1.23398(15) 0.5174(5) 0.0305 1.0000 Uani . . . . . .
C11 C 0.0239(3) 1.23700(15) 0.5854(5) 0.0313 1.0000 Uani . . . . . .
C12 C 0.0965(3) 1.18477(14) 0.6124(5) 0.0266 1.0000 Uani . . . . . .
C13 C 0.3029(3) 1.02530(13) 0.7534(4) 0.0207 1.0000 Uani . . . . . .
C14 C 0.4484(3) 1.03048(13) 0.8661(4) 0.0216 1.0000 Uani . . . . . .
C15 C 0.5038(3) 1.08534(14) 0.9358(5) 0.0255 1.0000 Uani . . . . . .
C16 C 0.6393(3) 1.08955(16) 1.0366(5) 0.0318 1.0000 Uani . . . . . .
C17 C 0.7158(3) 1.03862(17) 1.0672(5) 0.0327 1.0000 Uani . . . . . .
C18 C 0.6544(3) 0.98547(17) 0.9975(5) 0.0340 1.0000 Uani . . . . . .
C19 C 0.2445(3) 0.96947(13) 0.6996(5) 0.0235 1.0000 Uani . . . . . .
H1 H 0.0108 0.6041 0.3315 0.0500 1.0000 Uiso R . . . . .
H11 H 0.0693 0.6527 0.6160 0.0657 1.0000 Uiso R . . . . .
H12 H -0.0845 0.6278 0.5435 0.0657 1.0000 Uiso R . . . . .
H21 H -0.1036 0.7205 0.6363 0.0737 1.0000 Uiso R . . . . .
H22 H -0.1413 0.7258 0.4010 0.0737 1.0000 Uiso R . . . . .
H31 H -0.0697 0.8237 0.3978 0.0456 1.0000 Uiso R . . . . .
H32 H -0.0673 0.8206 0.6228 0.0456 1.0000 Uiso R . . . . .
H41 H 0.1512 0.8589 0.7333 0.0327 1.0000 Uiso R . . . . .
H42 H 0.1637 0.8543 0.5163 0.0327 1.0000 Uiso R . . . . .
H61 H -0.0633 1.0195 0.4758 0.0286 1.0000 Uiso R . . . . .
H91 H -0.2742 1.1772 0.4236 0.0349 1.0000 Uiso R . . . . .
H101 H -0.1697 1.2708 0.4985 0.0367 1.0000 Uiso R . . . . .
H111 H 0.0711 1.2761 0.6163 0.0343 1.0000 Uiso R . . . . .
H121 H 0.1967 1.1857 0.6601 0.0320 1.0000 Uiso R . . . . .
H151 H 0.4458 1.1215 0.9128 0.0299 1.0000 Uiso R . . . . .
H161 H 0.6816 1.1287 1.0850 0.0366 1.0000 Uiso R . . . . .
H171 H 0.8141 1.0400 1.1407 0.0360 1.0000 Uiso R . . . . .
H181 H 0.7102 0.9486 1.0212 0.0385 1.0000 Uiso R . . . . .
H191 H 0.2984 0.9321 0.7331 0.0271 1.0000 Uiso R . . . . .

loop_
_atom_site_aniso_label
_atom_site_aniso_U_11
_atom_site_aniso_U_22
_atom_site_aniso_U_33
_atom_site_aniso_U_23
_atom_site_aniso_U_13
_atom_site_aniso_U_12
O1 0.0454(14) 0.0248(12) 0.0360(13) -0.0053(10) 0.0166(11) -0.0065(10)
O2 0.0659(18) 0.0196(12) 0.0489(15) -0.0061(11) 0.0301(14) -0.0100(12)
O3 0.0253(11) 0.0190(11) 0.0441(14) -0.0059(10) 0.0038(10) -0.0041(9)
N1 0.0194(13) 0.0261(14) 0.0336(15) -0.0006(11) 0.0028(11) 0.0013(10)
N2 0.0220(13) 0.0191(12) 0.0263(12) -0.0002(10) 0.0062(10) 0.0005(10)
N3 0.0247(13) 0.0258(14) 0.0325(14) -0.0013(11) 0.0055(11) 0.0085(11)
C1 0.066(3) 0.040(2) 0.047(2) -0.0089(18) 0.030(2) -0.022(2)
C2 0.063(3) 0.038(2) 0.061(3) -0.008(2) 0.038(2) -0.0130(19)
C3 0.042(2) 0.0239(16) 0.0406(19) -0.0078(14) 0.0157(16) -0.0120(14)
C4 0.0280(15) 0.0183(14) 0.0350(17) -0.0020(13) 0.0091(13) -0.0016(12)
C5 0.0219(15) 0.0182(14) 0.0277(15) -0.0028(11) 0.0079(13) -0.0045(11)
C6 0.0222(15) 0.0228(15) 0.0302(16) -0.0026(13) 0.0074(13) -0.0022(12)
C7 0.0162(13) 0.0199(14) 0.0235(14) -0.0012(11) 0.0048(11) -0.0012(11)
C8 0.0211(15) 0.0180(14) 0.0230(14) -0.0005(10) 0.0044(12) 0.0006(11)
C9 0.0242(15) 0.0329(18) 0.0316(17) 0.0013(14) 0.0038(13) 0.0057(13)
C10 0.0328(17) 0.0265(16) 0.0297(16) 0.0022(13) 0.0068(14) 0.0092(14)
C11 0.0309(17) 0.0198(15) 0.0380(19) 0.0002(13) 0.0042(14) -0.0011(13)
C12 0.0192(14) 0.0250(16) 0.0333(17) 0.0006(13) 0.0057(13) 0.0000(12)
C13 0.0167(13) 0.0224(15) 0.0218(14) 0.0012(11) 0.0045(11) 0.0013(11)
C14 0.0183(13) 0.0217(14) 0.0229(14) -0.0011(11) 0.0042(11) 0.0004(11)
C15 0.0181(14) 0.0237(15) 0.0317(16) -0.0004(12) 0.0043(12) 0.0017(12)
C16 0.0287(17) 0.0317(18) 0.0305(18) -0.0049(13) 0.0035(14) -0.0026(14)
C17 0.0163(14) 0.046(2) 0.0309(17) -0.0061(15) 0.0005(13) 0.0019(14)
C18 0.0259(16) 0.0345(19) 0.0372(19) -0.0014(15) 0.0044(14) 0.0093(14)
C19 0.0217(14) 0.0198(14) 0.0262(15) -0.0002(11) 0.0040(12) 0.0007(12)

loop_
_atom_type_symbol
_atom_type_scat_dispersion_real
_atom_type_scat_dispersion_imag
_atom_type_scat_Cromer_Mann_a1
_atom_type_scat_Cromer_Mann_b1
_atom_type_scat_Cromer_Mann_a2
_atom_type_scat_Cromer_Mann_b2
_atom_type_scat_Cromer_Mann_a3
_atom_type_scat_Cromer_Mann_b3
_atom_type_scat_Cromer_Mann_a4
_atom_type_scat_Cromer_Mann_b4
_atom_type_scat_Cromer_Mann_c
_atom_type_scat_source
C 0.0033 0.0016 2.3100 20.8439 1.0200 10.2075 1.5886 0.5687 0.8650 51.6512 0.2156 'International Tables Vol C 4.2.6.8 and 6.1.1.4'
H 0.0000 0.0000 0.4930 10.5109 0.3229 26.1257 0.1402 3.1424 0.0408 57.7998 0.0030 'International Tables Vol C 4.2.6.8 and 6.1.1.4'
N 0.0061 0.0033 12.2126 0.0057 3.1322 9.8933 2.0125 28.9975 1.1663 0.5826 -11.5290 'International Tables Vol C 4.2.6.8 and 6.1.1.4'
O 0.0106 0.0060 3.0485 13.2771 2.2868 5.7011 1.5463 0.3239 0.8670 32.9089 0.2508 'International Tables Vol C 4.2.6.8 and 6.1.1.4'

loop_
_geom_angle_atom_site_label_1
_geom_angle_site_symmetry_1
_geom_angle_atom_site_label_2
_geom_angle_site_symmetry_2
_geom_angle_atom_site_label_3
_geom_angle_site_symmetry_3
_geom_angle
_geom_angle_publ_flag
C1 . O1 . H1 . 105.757 no
C2 . O2 . C3 . 107.7(3) yes
C4 . O3 . C5 . 119.0(2) yes
C8 . N1 . C9 . 117.2(3) yes
C7 . N2 . C13 . 117.9(3) yes
C14 . N3 . C18 . 117.8(3) yes
O1 . C1 . C2 . 111.0(4) yes
O1 . C1 . H11 . 108.915 no
C2 . C1 . H11 . 108.186 no
O1 . C1 . H12 . 109.423 no
C2 . C1 . H12 . 109.826 no
H11 . C1 . H12 . 109.467 no
O2 . C2 . C1 . 110.0(4) yes
O2 . C2 . H21 . 109.706 no
C1 . C2 . H21 . 109.977 no
O2 . C2 . H22 . 108.908 no
C1 . C2 . H22 . 108.732 no
H21 . C2 . H22 . 109.467 no
O2 . C3 . C4 . 109.3(3) yes
O2 . C3 . H31 . 108.942 no
C4 . C3 . H31 . 109.319 no
O2 . C3 . H32 . 110.012 no
C4 . C3 . H32 . 109.801 no
H31 . C3 . H32 . 109.467 no
C3 . C4 . O3 . 104.1(3) yes
C3 . C4 . H41 . 110.425 no
O3 . C4 . H41 . 111.271 no
C3 . C4 . H42 . 110.579 no
O3 . C4 . H42 . 110.932 no
H41 . C4 . H42 . 109.467 no
O3 . C5 . C6 . 115.5(3) yes
O3 . C5 . C19 . 124.3(3) yes
C6 . C5 . C19 . 120.1(3) yes
C5 . C6 . C7 . 118.1(3) yes
C5 . C6 . H61 . 120.557 no
C7 . C6 . H61 . 121.327 no
C6 . C7 . N2 . 123.1(3) yes
C6 . C7 . C8 . 120.4(2) yes
N2 . C7 . C8 . 116.4(2) yes
C7 . C8 . N1 . 116.6(3) yes
C7 . C8 . C12 . 121.2(3) yes
N1 . C8 . C12 . 122.2(3) yes
N1 . C9 . C10 . 123.8(3) yes
N1 . C9 . H91 . 117.843 no
C10 . C9 . H91 . 118.391 no
C9 . C10 . C11 . 118.6(3) yes
C9 . C10 . H101 . 120.566 no
C11 . C10 . H101 . 120.800 no
C10 . C11 . C12 . 118.7(3) yes
C10 . C11 . H111 . 120.906 no
C12 . C11 . H111 . 120.388 no
C8 . C12 . C11 . 119.4(3) yes
C8 . C12 . H121 . 120.196 no
C11 . C12 . H121 . 120.351 no
N2 . C13 . C14 . 116.2(2) yes
N2 . C13 . C19 . 123.5(3) yes
C14 . C13 . C19 . 120.3(2) yes
C13 . C14 . N3 . 117.7(3) yes
C13 . C14 . C15 . 120.4(3) yes
N3 . C14 . C15 . 121.9(3) yes
C14 . C15 . C16 . 119.6(3) yes
C14 . C15 . H151 . 120.124 no
C16 . C15 . H151 . 120.270 no
C15 . C16 . C17 . 118.6(3) yes
C15 . C16 . H161 . 120.908 no
C17 . C16 . H161 . 120.456 no
C16 . C17 . C18 . 118.9(3) yes
C16 . C17 . H171 . 120.714 no
C18 . C17 . H171 . 120.361 no
C17 . C18 . N3 . 123.1(3) yes
C17 . C18 . H181 . 118.583 no
N3 . C18 . H181 . 118.335 no
C13 . C19 . C5 . 117.2(3) yes
C13 . C19 . H191 . 121.602 no
C5 . C19 . H191 . 121.148 no

loop_
_geom_bond_atom_site_label_1
_geom_bond_site_symmetry_1
_geom_bond_atom_site_label_2
_geom_bond_site_symmetry_2
_geom_bond_distance
_geom_bond_publ_flag
O1 . C1 . 1.418(5) yes
O1 . H1 . 0.943 no
O2 . C2 . 1.469(5) yes
O2 . C3 . 1.403(4) yes
O3 . C4 . 1.423(4) yes
O3 . C5 . 1.362(4) yes
N1 . C8 . 1.347(4) yes
N1 . C9 . 1.345(4) yes
N2 . C7 . 1.343(4) yes
N2 . C13 . 1.343(4) yes
N3 . C14 . 1.340(4) yes
N3 . C18 . 1.351(4) yes
C1 . C2 . 1.446(6) yes
C1 . H11 . 1.000 no
C1 . H12 . 1.000 no
C2 . H21 . 1.000 no
C2 . H22 . 1.000 no
C3 . C4 . 1.511(5) yes
C3 . H31 . 1.000 no
C3 . H32 . 1.000 no
C4 . H41 . 1.000 no
C4 . H42 . 1.000 no
C5 . C6 . 1.385(4) yes
C5 . C19 . 1.396(4) yes
C6 . C7 . 1.393(4) yes
C6 . H61 . 1.000 no
C7 . C8 . 1.487(4) yes
C8 . C12 . 1.388(4) yes
C9 . C10 . 1.375(5) yes
C9 . H91 . 1.000 no
C10 . C11 . 1.379(5) yes
C10 . H101 . 1.000 no
C11 . C12 . 1.382(5) yes
C11 . H111 . 1.000 no
C12 . H121 . 1.000 no
C13 . C14 . 1.490(4) yes
C13 . C19 . 1.399(4) yes
C14 . C15 . 1.390(4) yes
C15 . C16 . 1.381(4) yes
C15 . H151 . 1.000 no
C16 . C17 . 1.378(5) yes
C16 . H161 . 1.000 no
C17 . C18 . 1.377(5) yes
C17 . H171 . 1.000 no
C18 . H181 . 1.000 no
C19 . H191 . 1.000 no

loop_
_cod_related_entry_id
_cod_related_entry_database
_cod_related_entry_code
1 ChemSpider 21144498
